data_1546389
loop_
_publ_author_name
'Landmann, Johannes'
'Hennig, Philipp T.'
'Ignat'ev, Nikolai'
'Finze, Maik'

_publ_section_title
;
 Borylation of Fluorinated Arenes with the Boron-centred Nucleophile
 B(CN)32&#x2212; -- a Unique Entry to Aryltricyanoborates
;
_journal_name_full 'Chem. Sci.'
_journal_paper_doi 10.1039/C7SC02249B
_journal_year 2017
_chemical_formula_moiety 'C10 H3 B F4 K N3 O'
_chemical_formula_sum 'C10 H3 B F4 K N3 O'
_chemical_formula_weight 307.06
_space_group_crystal_system orthorhombic
_space_group_IT_number 62
_space_group_name_Hall '-P 2ac 2n'
_space_group_name_H-M_alt 'P n m a'
_symmetry_space_group_name_Hall '-P 2ac 2n'
_symmetry_space_group_name_H-M 'P n m a'
_atom_sites_solution_hydrogens geom
_atom_sites_solution_primary iterative
_atom_sites_solution_secondary difmap
_audit_creation_method SHELXL-2014/7
_audit_update_record
;
2017-05-09 deposited with the CCDC.
2017-06-26 downloaded from the CCDC.
;
_cell_angle_alpha 90
_cell_angle_beta 90
_cell_angle_gamma 90
_cell_formula_units_Z 4
_cell_length_a 10.9629(9)
_cell_length_b 8.0873(7)
_cell_length_c 14.1771(10)
_cell_measurement_reflns_used 2836
_cell_measurement_temperature 100(2)
_cell_measurement_theta_max 26.55
_cell_measurement_theta_min 2.87
_cell_volume 1256.95(17)
_computing_cell_refinement 'Saint+ ver. V8.34A (Bruker AXS)'
_computing_data_collection 'APEX2 ver. 2014.9 (Bruker AXS)'
_computing_data_reduction 'Saint+ ver. V8.34A (Bruker AXS)'
_computing_molecular_graphics 'ShelXLe (Huebschle et all, 2011)'
_computing_publication_material 'SHELXL-2014/7 (Sheldrick, 2014)'
_computing_structure_refinement 'SHELXL-2014/7 (Sheldrick, 2014)'
_computing_structure_solution 'SHELXT (Sheldrick, 2014)'
_diffrn_ambient_temperature 100(2)
_diffrn_detector 'CCD area detector (Apex2)'
_diffrn_measured_fraction_theta_full 1.000
_diffrn_measured_fraction_theta_max 0.999
_diffrn_measurement_device_type 'Bruker X8-APEX II'
_diffrn_measurement_method '\f and \w scans'
_diffrn_radiation_monochromator graphite
_diffrn_radiation_type MoK\a
_diffrn_radiation_wavelength 0.71073
_diffrn_reflns_av_R_equivalents 0.0522
_diffrn_reflns_av_unetI/netI 0.0378
_diffrn_reflns_Laue_measured_fraction_full 1.000
_diffrn_reflns_Laue_measured_fraction_max 0.999
_diffrn_reflns_limit_h_max 13
_diffrn_reflns_limit_h_min -13
_diffrn_reflns_limit_k_max 10
_diffrn_reflns_limit_k_min -10
_diffrn_reflns_limit_l_max 13
_diffrn_reflns_limit_l_min -17
_diffrn_reflns_number 10502
_diffrn_reflns_point_group_measured_fraction_full 1.000
_diffrn_reflns_point_group_measured_fraction_max 0.999
_diffrn_reflns_theta_full 26.000
_diffrn_reflns_theta_max 26.791
_diffrn_reflns_theta_min 2.348
_diffrn_source 'rotating-anode (Nonius FR-591)'
_exptl_absorpt_coefficient_mu 0.468
_exptl_absorpt_correction_T_max 0.7454
_exptl_absorpt_correction_T_min 0.6454
_exptl_absorpt_correction_type multi-scan
_exptl_absorpt_process_details 'SadAbs 2014/5 (Bruker AXS)'
_exptl_crystal_colour colourless
_exptl_crystal_density_diffrn 1.623
_exptl_crystal_description block
_exptl_crystal_F_000 608
_exptl_crystal_size_max 0.330
_exptl_crystal_size_mid 0.200
_exptl_crystal_size_min 0.130
_refine_diff_density_max 0.495
_refine_diff_density_min -0.270
_refine_diff_density_rms 0.056
_refine_ls_extinction_method none
_refine_ls_goodness_of_fit_ref 1.072
_refine_ls_hydrogen_treatment constr
_refine_ls_matrix_type full
_refine_ls_number_parameters 104
_refine_ls_number_reflns 1439
_refine_ls_number_restraints 0
_refine_ls_restrained_S_all 1.072
_refine_ls_R_factor_all 0.0483
_refine_ls_R_factor_gt 0.0362
_refine_ls_shift/su_max 0.000
_refine_ls_shift/su_mean 0.000
_refine_ls_structure_factor_coef Fsqd
_refine_ls_weighting_details 'w=1/[\s^2^(Fo^2^)+(0.0431P)^2^+0.5496P] where P=(Fo^2^+2Fc^2^)/3'
_refine_ls_weighting_scheme calc
_refine_ls_wR_factor_gt 0.0934
_refine_ls_wR_factor_ref 0.0984
_reflns_Friedel_coverage 0.000
_reflns_number_gt 1158
_reflns_number_total 1439
_reflns_threshold_expression 'I > 2\s(I)'
_cod_data_source_file c7sc02249b2.cif
_cod_data_source_block JL092_JL_KB10a
_cod_database_code 1546389
_shelx_shelxl_version_number 2014/7
_shelx_space_group_comment
;
The symmetry employed for this shelxl refinement is uniquely defined
by the following loop, which should always be used as a source of
symmetry information in preference to the above space-group names.
They are only intended as comments.
;
_shelx_estimated_absorpt_t_min 0.861
_shelx_estimated_absorpt_t_max 0.942

loop_
_space_group_symop_operation_xyz
'x, y, z'
'-x+1/2, -y, z+1/2'
'-x, y+1/2, -z'
'x+1/2, -y+1/2, -z+1/2'
'-x, -y, -z'
'x-1/2, y, -z-1/2'
'x, -y-1/2, z'
'-x-1/2, y-1/2, z-1/2'

loop_
_atom_site_label
_atom_site_type_symbol
_atom_site_fract_x
_atom_site_fract_y
_atom_site_fract_z
_atom_site_U_iso_or_equiv
_atom_site_adp_type
_atom_site_occupancy
_atom_site_site_symmetry_order
_atom_site_calc_flag
_atom_site_refinement_flags_posn
_atom_site_refinement_flags_adp
_atom_site_refinement_flags_occupancy
K1 K 0.43567(5) 0.7500 0.99557(4) 0.02316(18) Uani 1 2 d S T P
O1 O 0.81117(19) 0.2500 0.44781(16) 0.0641(9) Uani 1 2 d S T P
F1 F 0.53672(13) 0.54201(17) 0.64370(11) 0.0507(4) Uani 1 1 d . . .
N1 N 0.44621(17) 0.5046(2) 0.86145(14) 0.0386(5) Uani 1 1 d . . .
C1 C 0.44088(17) 0.4047(2) 0.80502(14) 0.0260(4) Uani 1 1 d . . .
B1 B 0.4303(2) 0.2500 0.7347(2) 0.0196(6) Uani 1 2 d S T P
N2 N 0.2030(2) 0.2500 0.65642(18) 0.0384(7) Uani 1 2 d S T P
F2 F 0.71085(14) 0.5417(2) 0.51301(11) 0.0639(5) Uani 1 1 d . . .
C2 C 0.2972(2) 0.2500 0.69035(19) 0.0247(6) Uani 1 2 d S T P
C3 C 0.5325(2) 0.2500 0.65204(19) 0.0240(6) Uani 1 2 d S T P
C4 C 0.57908(19) 0.3947(3) 0.61400(15) 0.0327(5) Uani 1 1 d . . .
C5 C 0.6696(2) 0.3950(3) 0.54523(17) 0.0414(6) Uani 1 1 d . . .
C6 C 0.7167(3) 0.2500 0.5114(2) 0.0423(9) Uani 1 2 d S T P
C7 C 0.7751(3) 0.2500 0.3513(2) 0.0412(8) Uani 1 2 d S T P
H7A H 0.8469 0.2678 0.3113 0.062 Uiso 0.5 1 calc R U P
H7B H 0.7160 0.3388 0.3405 0.062 Uiso 0.5 1 calc R U P
H7C H 0.7378 0.1434 0.3356 0.062 Uiso 0.5 1 calc R U P

loop_
_atom_site_aniso_label
_atom_site_aniso_U_11
_atom_site_aniso_U_22
_atom_site_aniso_U_33
_atom_site_aniso_U_23
_atom_site_aniso_U_13
_atom_site_aniso_U_12
K1 0.0265(3) 0.0236(3) 0.0194(3) 0.000 0.0000(2) 0.000
O1 0.0230(11) 0.149(3) 0.0204(13) 0.000 0.0064(9) 0.000
F1 0.0551(9) 0.0382(8) 0.0588(10) 0.0195(7) 0.0194(7) 0.0066(7)
N1 0.0464(11) 0.0363(10) 0.0332(11) -0.0092(8) -0.0010(9) -0.0015(9)
C1 0.0259(10) 0.0294(10) 0.0226(11) 0.0018(8) 0.0004(8) -0.0008(8)
B1 0.0181(13) 0.0234(14) 0.0173(15) 0.000 0.0008(11) 0.000
N2 0.0230(13) 0.0665(19) 0.0257(14) 0.000 0.0001(10) 0.000
F2 0.0501(9) 0.0840(12) 0.0577(10) 0.0370(9) 0.0138(7) -0.0130(8)
C2 0.0203(13) 0.0362(15) 0.0174(14) 0.000 0.0046(10) 0.000
C3 0.0171(12) 0.0388(16) 0.0163(14) 0.000 -0.0016(10) 0.000
C4 0.0254(10) 0.0450(13) 0.0276(12) 0.0092(9) 0.0018(8) 0.0027(9)
C5 0.0273(11) 0.0652(16) 0.0318(13) 0.0184(11) 0.0004(9) -0.0076(11)
C6 0.0198(14) 0.086(3) 0.0216(17) 0.000 0.0024(11) 0.000
C7 0.0337(17) 0.063(2) 0.0269(18) 0.000 0.0050(13) 0.000

loop_
_atom_type_symbol
_atom_type_description
_atom_type_scat_dispersion_real
_atom_type_scat_dispersion_imag
_atom_type_scat_source
C C 0.0033 0.0016 'International Tables Vol C Tables 4.2.6.8 and 6.1.1.4'
H H 0.0000 0.0000 'International Tables Vol C Tables 4.2.6.8 and 6.1.1.4'
B B 0.0013 0.0007 'International Tables Vol C Tables 4.2.6.8 and 6.1.1.4'
N N 0.0061 0.0033 'International Tables Vol C Tables 4.2.6.8 and 6.1.1.4'
O O 0.0106 0.0060 'International Tables Vol C Tables 4.2.6.8 and 6.1.1.4'
F F 0.0171 0.0103 'International Tables Vol C Tables 4.2.6.8 and 6.1.1.4'
K K 0.2009 0.2494 'International Tables Vol C Tables 4.2.6.8 and 6.1.1.4'

loop_
_geom_angle_atom_site_label_1
_geom_angle_atom_site_label_2
_geom_angle_atom_site_label_3
_geom_angle
_geom_angle_site_symmetry_1
_geom_angle_site_symmetry_3
N2 K1 N1 126.76(5) 2_565 .
N2 K1 N1 126.76(5) 2_565 7_575
N1 K1 N1 92.35(9) . 7_575
N2 K1 O1 137.39(7) 2_565 2_665
N1 K1 O1 78.19(5) . 2_665
N1 K1 O1 78.19(5) 7_575 2_665
N2 K1 F2 64.94(5) 2_565 6_557
N1 K1 F2 66.41(5) . 6_557
N1 K1 F2 114.41(6) 7_575 6_557
O1 K1 F2 142.35(4) 2_665 6_557
N2 K1 F2 64.94(5) 2_565 4_466
N1 K1 F2 114.41(6) . 4_466
N1 K1 F2 66.41(5) 7_575 4_466
O1 K1 F2 142.35(4) 2_665 4_466
F2 K1 F2 68.64(7) 6_557 4_466
N2 K1 N1 72.19(5) 2_565 3_657
N1 K1 N1 153.44(3) . 3_657
N1 K1 N1 87.49(6) 7_575 3_657
O1 K1 N1 75.78(5) 2_665 3_657
F2 K1 N1 136.89(5) 6_557 3_657
F2 K1 N1 89.82(5) 4_466 3_657
N2 K1 N1 72.19(5) 2_565 5_667
N1 K1 N1 87.49(5) . 5_667
N1 K1 N1 153.44(3) 7_575 5_667
O1 K1 N1 75.78(5) 2_665 5_667
F2 K1 N1 89.82(5) 6_557 5_667
F2 K1 N1 136.89(5) 4_466 5_667
N1 K1 N1 81.13(7) 3_657 5_667
N2 K1 C1 61.66(6) 2_565 3_657
N1 K1 C1 146.06(5) . 3_657
N1 K1 C1 107.14(6) 7_575 3_657
O1 K1 C1 78.98(5) 2_665 3_657
F2 K1 C1 125.02(5) 6_557 3_657
F2 K1 C1 98.97(5) 4_466 3_657
N1 K1 C1 19.71(4) 3_657 3_657
N1 K1 C1 62.66(5) 5_667 3_657
N2 K1 C1 61.66(6) 2_565 5_667
N1 K1 C1 107.14(5) . 5_667
N1 K1 C1 146.06(6) 7_575 5_667
O1 K1 C1 78.98(5) 2_665 5_667
F2 K1 C1 98.97(5) 6_557 5_667
F2 K1 C1 125.02(5) 4_466 5_667
N1 K1 C1 62.66(5) 3_657 5_667
N1 K1 C1 19.71(4) 5_667 5_667
C1 K1 C1 43.52(7) 3_657 5_667
N2 K1 K1 99.10(2) 2_565 5_677
N1 K1 K1 133.42(5) . 5_677
N1 K1 K1 47.59(4) 7_575 5_677
O1 K1 K1 71.766(16) 2_665 5_677
F2 K1 K1 143.60(4) 6_557 5_677
F2 K1 K1 74.97(3) 4_466 5_677
N1 K1 K1 39.90(3) 3_657 5_677
N1 K1 K1 117.41(4) 5_667 5_677
C1 K1 K1 59.57(4) 3_657 5_677
C1 K1 K1 101.14(4) 5_667 5_677
N2 K1 K1 99.10(2) 2_565 5_667
N1 K1 K1 47.59(4) . 5_667
N1 K1 K1 133.42(5) 7_575 5_667
O1 K1 K1 71.766(16) 2_665 5_667
F2 K1 K1 74.97(3) 6_557 5_667
F2 K1 K1 143.60(4) 4_466 5_667
N1 K1 K1 117.41(4) 3_657 5_667
N1 K1 K1 39.90(3) 5_667 5_667
C1 K1 K1 101.14(4) 3_657 5_667
C1 K1 K1 59.57(3) 5_667 5_667
K1 K1 K1 141.40(3) 5_677 5_667
C6 O1 C7 114.9(2) . .
C6 O1 K1 125.27(18) . 2_664
C7 O1 K1 119.80(17) . 2_664
C1 N1 K1 174.56(17) . .
C1 N1 K1 90.54(14) . 5_667
K1 N1 K1 92.51(5) . 5_667
N1 C1 B1 173.7(2) . .
N1 C1 K1 69.75(13) . 5_667
B1 C1 K1 105.09(12) . 5_667
C2 B1 C1 108.19(15) . .
C2 B1 C1 108.19(15) . 7_565
C1 B1 C1 102.6(2) . 7_565
C2 B1 C3 110.4(2) . .
C1 B1 C3 113.55(14) . .
C1 B1 C3 113.55(14) 7_565 .
C2 N2 K1 148.7(2) . 2_564
C5 F2 K1 141.81(13) . 6_657
N2 C2 B1 178.3(3) . .
C4 C3 C4 115.2(3) . 7_565
C4 C3 B1 122.42(13) . .
C4 C3 B1 122.42(13) 7_565 .
F1 C4 C3 119.88(18) . .
F1 C4 C5 117.6(2) . .
C3 C4 C5 122.5(2) . .
F2 C5 C6 120.5(2) . .
F2 C5 C4 118.5(2) . .
C6 C5 C4 120.9(2) . .
C5 C6 C5 117.9(3) . 7_565
C5 C6 O1 121.01(14) . .
C5 C6 O1 121.01(14) 7_565 .
O1 C7 H7A 109.5 . .
O1 C7 H7B 109.5 . .
H7A C7 H7B 109.5 . .
O1 C7 H7C 109.5 . .
H7A C7 H7C 109.5 . .
H7B C7 H7C 109.5 . .

loop_
_geom_bond_atom_site_label_1
_geom_bond_atom_site_label_2
_geom_bond_distance
_geom_bond_site_symmetry_2
K1 N2 2.740(3) 2_565
K1 N1 2.7508(19) .
K1 N1 2.7508(19) 7_575
K1 O1 2.857(2) 2_665
K1 F2 2.9878(16) 6_557
K1 F2 2.9878(16) 4_466
K1 N1 3.166(2) 3_657
K1 N1 3.166(2) 5_667
K1 C1 3.375(2) 3_657
K1 C1 3.375(2) 5_667
K1 K1 4.2845(5) 5_677
K1 K1 4.2845(5) 5_667
O1 C6 1.373(4) .
O1 C7 1.425(4) .
O1 K1 2.857(2) 2_664
F1 C4 1.346(3) .
N1 C1 1.139(3) .
N1 K1 3.166(2) 5_667
C1 B1 1.604(3) .
C1 K1 3.375(2) 5_667
B1 C2 1.590(4) .
B1 C1 1.604(3) 7_565
B1 C3 1.621(4) .
N2 C2 1.139(4) .
N2 K1 2.740(3) 2_564
F2 C5 1.350(3) .
F2 K1 2.9878(16) 6_657
C3 C4 1.386(3) .
C3 C4 1.386(3) 7_565
C4 C5 1.391(3) .
C5 C6 1.368(3) .
C6 C5 1.368(3) 7_565
C7 H7A 0.9800 .
C7 H7B 0.9800 .
C7 H7C 0.9800 .
